data_8106416
loop_
_publ_author_name
'Yin, Shun-Chao'
'Zhou, Yong-Fang'
'Li, Ye'
'Qian, Peng-Cheng'

_publ_section_title
;
 The crystal structure of
 1,3-bis(2,6-diiso-propylphenyl)imidazol-2-ylidene)-dibromido-(1-methyl-1H-imidazole-\k1N)palladium(II)
 -- ethyl acetate -- water (1/1/1), C31H42Br2N4Pd
;
_journal_issue 1
_journal_name_full 'Zeitschrift f\"ur Kristallographie - New Crystal Structures'
_journal_page_first 15
_journal_page_last 18
_journal_paper_doi 10.1515/ncrs-2016-0107
_journal_volume 232
_journal_year 2017
_chemical_formula_sum 'C31 H42 Br2 N4 Pd'
_chemical_formula_weight 736.91
_space_group_IT_number 14
_space_group_name_Hall '-P 2ybc'
_space_group_name_H-M_alt 'P 1 21/c 1'
_symmetry_cell_setting monoclinic
_symmetry_space_group_name_H-M 'P 1 21/c 1'
_atom_sites_solution_hydrogens geom
_atom_sites_solution_primary direct
_atom_sites_solution_secondary difmap
_cell_angle_alpha 90.00
_cell_angle_beta 112.213(5)
_cell_angle_gamma 90.00
_cell_formula_units_Z 4
_cell_length_a 12.3093(14)
_cell_length_b 15.2805(18)
_cell_length_c 20.3205(17)
_cell_measurement_reflns_used 9898
_cell_measurement_temperature 296(2)
_cell_measurement_theta_max 27.53
_cell_measurement_theta_min 2.41
_cell_volume 3538.5(7)
_computing_cell_refinement 'Bruker SAINT'
_computing_data_collection 'Bruker APEX2'
_computing_data_reduction 'Bruker SAINT'
_computing_molecular_graphics 'Bruker SHELXTL'
_computing_publication_material 'Bruker SHELXTL'
_computing_structure_refinement 'SHELXL-97 (Sheldrick, 1997)'
_computing_structure_solution 'SHELXS-97 (Sheldrick, 1990)'
_diffrn_ambient_temperature 296(2)
_diffrn_measured_fraction_theta_full 0.998
_diffrn_measured_fraction_theta_max 0.998
_diffrn_measurement_device_type 'Bruker APEX-II CCD'
_diffrn_measurement_method '\f and \w scans'
_diffrn_radiation_monochromator graphite
_diffrn_radiation_source 'fine-focus sealed tube'
_diffrn_radiation_type MoK\a
_diffrn_radiation_wavelength 0.71073
_diffrn_reflns_av_R_equivalents 0.0313
_diffrn_reflns_av_sigmaI/netI 0.0309
_diffrn_reflns_limit_h_max 15
_diffrn_reflns_limit_h_min -15
_diffrn_reflns_limit_k_max 18
_diffrn_reflns_limit_k_min -18
_diffrn_reflns_limit_l_max 19
_diffrn_reflns_limit_l_min -25
_diffrn_reflns_number 27750
_diffrn_reflns_theta_full 26.00
_diffrn_reflns_theta_max 26.00
_diffrn_reflns_theta_min 1.72
_diffrn_standards_number 0
_exptl_absorpt_coefficient_mu 2.806
_exptl_absorpt_correction_T_max 0.5646
_exptl_absorpt_correction_T_min 0.4767
_exptl_absorpt_correction_type multi-scan
_exptl_absorpt_process_details sadabs
_exptl_crystal_density_diffrn 1.383
_exptl_crystal_density_method 'not measured'
_exptl_crystal_F_000 1488
_exptl_crystal_size_max 0.31
_exptl_crystal_size_mid 0.25
_exptl_crystal_size_min 0.23
_platon_squeeze_details
;
;
_refine_diff_density_max 2.240
_refine_diff_density_min -1.730
_refine_diff_density_rms 0.107
_refine_ls_extinction_method none
_refine_ls_goodness_of_fit_ref 1.084
_refine_ls_hydrogen_treatment mixed
_refine_ls_matrix_type full
_refine_ls_number_parameters 352
_refine_ls_number_reflns 6941
_refine_ls_number_restraints 0
_refine_ls_restrained_S_all 1.084
_refine_ls_R_factor_all 0.0668
_refine_ls_R_factor_gt 0.0540
_refine_ls_shift/su_max 0.002
_refine_ls_shift/su_mean 0.000
_refine_ls_structure_factor_coef Fsqd
_refine_ls_weighting_details 'calc w=1/[\s^2^(Fo^2^)+(0.0759P)^2^+6.7912P] where P=(Fo^2^+2Fc^2^)/3'
_refine_ls_weighting_scheme calc
_refine_ls_wR_factor_gt 0.1446
_refine_ls_wR_factor_ref 0.1528
_reflns_number_gt 5517
_reflns_number_total 6941
_reflns_threshold_expression >2sigma(I)
_cod_data_source_file suppl_ncrs-2016-0107_suppl.cif
_cod_data_source_block mo
_cod_depositor_comments
;
The following automatic conversions were performed:

data item '_symmetry_cell_setting' value 'Monoclinic' was changed to
'monoclinic' in accordance with the built-in table derived from the
CIF Core dictionary named 'cif_core.dic' version 2.4.5 last updated
on 2014-11-21.

Automatic conversion script
Id: cif_fix_values 8738 2021-04-28 16:35:53Z antanas 
;
_cod_original_sg_symbol_H-M P2(1)/c
_cod_database_code 8106416

loop_
_symmetry_equiv_pos_as_xyz
'x, y, z'
'-x, y+1/2, -z+1/2'
'-x, -y, -z'
'x, -y-1/2, z-1/2'

loop_
_atom_site_label
_atom_site_type_symbol
_atom_site_fract_x
_atom_site_fract_y
_atom_site_fract_z
_atom_site_U_iso_or_equiv
_atom_site_adp_type
_atom_site_occupancy
_atom_site_symmetry_multiplicity
_atom_site_calc_flag
_atom_site_refinement_flags
_atom_site_disorder_assembly
_atom_site_disorder_group
Pd1 Pd 0.14518(3) 0.67241(2) 0.639188(19) 0.04001(13) Uani 1 1 d . . .
Br1 Br 0.13610(8) 0.57655(4) 0.73290(4) 0.0813(2) Uani 1 1 d . . .
Br2 Br 0.15002(8) 0.76699(5) 0.54533(4) 0.0838(2) Uani 1 1 d . . .
N1 N 0.0412(3) 0.8253(2) 0.68820(18) 0.0323(7) Uani 1 1 d . . .
N2 N 0.2285(3) 0.8271(2) 0.73475(19) 0.0349(8) Uani 1 1 d . . .
N3 N 0.1579(4) 0.5614(3) 0.5819(3) 0.0631(13) Uani 1 1 d . . .
N4 N 0.1551(5) 0.4750(4) 0.4956(4) 0.0781(17) Uani 1 1 d . . .
C1 C 0.1374(3) 0.7792(3) 0.6912(2) 0.0326(8) Uani 1 1 d . . .
C2 C 0.1895(4) 0.9023(3) 0.7563(2) 0.0418(10) Uani 1 1 d . . .
H2 H 0.2361 0.9456 0.7858 0.050 Uiso 1 1 calc R . .
C3 C 0.0733(4) 0.9016(3) 0.7273(3) 0.0409(10) Uani 1 1 d . . .
H3 H 0.0230 0.9442 0.7324 0.049 Uiso 1 1 calc R . .
C4 C -0.0813(4) 0.8001(3) 0.6539(2) 0.0385(10) Uani 1 1 d . . .
C5 C -0.1468(4) 0.8320(4) 0.5859(3) 0.0542(13) Uani 1 1 d . . .
C6 C -0.2645(5) 0.8076(5) 0.5576(4) 0.0768(19) Uani 1 1 d . . .
H6 H -0.3109 0.8257 0.5119 0.092 Uiso 1 1 calc R . .
C7 C -0.3139(5) 0.7581(5) 0.5947(4) 0.088(2) Uani 1 1 d . . .
H7 H -0.3929 0.7433 0.5742 0.105 Uiso 1 1 calc R . .
C8 C -0.2483(5) 0.7302(4) 0.6613(4) 0.0694(17) Uani 1 1 d . . .
H8 H -0.2831 0.6962 0.6859 0.083 Uiso 1 1 calc R . .
C9 C -0.1301(4) 0.7516(3) 0.6936(3) 0.0462(11) Uani 1 1 d . . .
C10 C -0.0992(6) 0.8948(5) 0.5475(3) 0.0698(17) Uani 1 1 d . . .
H10 H -0.0133 0.8937 0.5697 0.084 Uiso 1 1 calc R . .
C11 C -0.1356(8) 0.8736(8) 0.4684(4) 0.118(3) Uani 1 1 d . . .
H11A H -0.1162 0.8138 0.4631 0.176 Uiso 1 1 calc R . .
H11B H -0.0948 0.9116 0.4479 0.176 Uiso 1 1 calc R . .
H11C H -0.2187 0.8820 0.4447 0.176 Uiso 1 1 calc R . .
C12 C -0.1414(8) 0.9873(5) 0.5547(4) 0.100(3) Uani 1 1 d . . .
H12A H -0.2250 0.9905 0.5305 0.149 Uiso 1 1 calc R . .
H12B H -0.1047 1.0287 0.5342 0.149 Uiso 1 1 calc R . .
H12C H -0.1209 1.0007 0.6041 0.149 Uiso 1 1 calc R . .
C13 C -0.0624(5) 0.7272(4) 0.7711(3) 0.0573(13) Uani 1 1 d . . .
H13 H 0.0209 0.7241 0.7786 0.069 Uiso 1 1 calc R . .
C14 C -0.0763(7) 0.7977(5) 0.8192(3) 0.0741(17) Uani 1 1 d . . .
H14A H -0.0478 0.8522 0.8085 0.111 Uiso 1 1 calc R . .
H14B H -0.0323 0.7823 0.8678 0.111 Uiso 1 1 calc R . .
H14C H -0.1577 0.8036 0.8118 0.111 Uiso 1 1 calc R . .
C15 C -0.0976(7) 0.6382(5) 0.7908(5) 0.089(2) Uani 1 1 d . . .
H15A H -0.0400 0.6194 0.8354 0.134 Uiso 1 1 calc R . .
H15B H -0.1022 0.5964 0.7546 0.134 Uiso 1 1 calc R . .
H15C H -0.1727 0.6429 0.7947 0.134 Uiso 1 1 calc R . .
C16 C 0.3520(4) 0.8043(3) 0.7597(2) 0.0368(9) Uani 1 1 d . . .
C17 C 0.4208(4) 0.8409(3) 0.7260(3) 0.0482(11) Uani 1 1 d . . .
C18 C 0.5397(5) 0.8190(5) 0.7531(4) 0.0691(17) Uani 1 1 d . . .
H18 H 0.5886 0.8426 0.7323 0.083 Uiso 1 1 calc R . .
C19 C 0.5854(5) 0.7637(5) 0.8094(4) 0.0766(19) Uani 1 1 d . . .
H19 H 0.6643 0.7483 0.8253 0.092 Uiso 1 1 calc R . .
C20 C 0.5171(5) 0.7305(4) 0.8429(3) 0.0665(16) Uani 1 1 d . . .
H20 H 0.5505 0.6939 0.8820 0.080 Uiso 1 1 calc R . .
C21 C 0.3987(4) 0.7505(3) 0.8197(3) 0.0484(11) Uani 1 1 d . . .
C22 C 0.3750(5) 0.9074(5) 0.6671(3) 0.0700(17) Uani 1 1 d . . .
H22 H 0.2893 0.9018 0.6462 0.084 Uiso 1 1 calc R . .
C23 C 0.4036(8) 0.9991(5) 0.6965(5) 0.107(3) Uani 1 1 d . . .
H23A H 0.3606 1.0118 0.7261 0.160 Uiso 1 1 calc R . .
H23B H 0.3822 1.0402 0.6580 0.160 Uiso 1 1 calc R . .
H23C H 0.4862 1.0035 0.7241 0.160 Uiso 1 1 calc R . .
C24 C 0.4206(7) 0.8946(8) 0.6078(4) 0.115(3) Uani 1 1 d . . .
H24A H 0.5000 0.9154 0.6233 0.172 Uiso 1 1 calc R . .
H24B H 0.3724 0.9269 0.5666 0.172 Uiso 1 1 calc R . .
H24C H 0.4184 0.8336 0.5962 0.172 Uiso 1 1 calc R . .
C25 C 0.3274(5) 0.7202(5) 0.8624(3) 0.0715(18) Uani 1 1 d . . .
H25 H 0.2452 0.7152 0.8298 0.086 Uiso 1 1 calc R . .
C26 C 0.3342(9) 0.7885(7) 0.9181(4) 0.114(3) Uani 1 1 d . . .
H26A H 0.4137 0.7934 0.9514 0.171 Uiso 1 1 calc R . .
H26B H 0.2846 0.7713 0.9427 0.171 Uiso 1 1 calc R . .
H26C H 0.3085 0.8440 0.8954 0.171 Uiso 1 1 calc R . .
C27 C 0.3663(7) 0.6319(6) 0.8976(5) 0.114(3) Uani 1 1 d . . .
H27A H 0.3654 0.5897 0.8623 0.171 Uiso 1 1 calc R . .
H27B H 0.3138 0.6135 0.9198 0.171 Uiso 1 1 calc R . .
H27C H 0.4444 0.6366 0.9328 0.171 Uiso 1 1 calc R . .
C28 C 0.1329(5) 0.5562(5) 0.5140(4) 0.0725(17) Uani 1 1 d . . .
H28 H 0.1035 0.6021 0.4822 0.087 Uiso 1 1 calc R . .
C29 C 0.1982(9) 0.4798(5) 0.6075(5) 0.102(3) Uani 1 1 d . . .
H29 H 0.2231 0.4629 0.6549 0.123 Uiso 1 1 calc R . .
C30 C 0.1963(11) 0.4279(6) 0.5536(6) 0.122(4) Uani 1 1 d . . .
H30 H 0.2197 0.3697 0.5570 0.146 Uiso 1 1 calc R . .
C31 C 0.1391(9) 0.4481(6) 0.4246(5) 0.117(3) Uani 1 1 d . . .
H31A H 0.2143 0.4398 0.4215 0.176 Uiso 1 1 calc R . .
H31B H 0.0963 0.4925 0.3914 0.176 Uiso 1 1 calc R . .
H31C H 0.0959 0.3942 0.4135 0.176 Uiso 1 1 calc R . .

loop_
_atom_site_aniso_label
_atom_site_aniso_U_11
_atom_site_aniso_U_22
_atom_site_aniso_U_33
_atom_site_aniso_U_23
_atom_site_aniso_U_13
_atom_site_aniso_U_12
Pd1 0.0382(2) 0.0401(2) 0.0451(2) -0.01194(14) 0.01957(16) -0.00006(14)
Br1 0.1319(6) 0.0482(3) 0.0839(5) -0.0002(3) 0.0635(5) 0.0000(3)
Br2 0.1377(7) 0.0727(4) 0.0604(4) -0.0002(3) 0.0595(4) 0.0084(4)
N1 0.0299(17) 0.0339(17) 0.0326(18) -0.0057(13) 0.0113(14) -0.0006(13)
N2 0.0264(17) 0.0390(18) 0.0375(19) -0.0047(14) 0.0101(14) 0.0005(14)
N3 0.059(3) 0.057(3) 0.082(4) -0.028(2) 0.036(3) -0.008(2)
N4 0.072(3) 0.071(3) 0.103(4) -0.052(3) 0.047(3) -0.011(3)
C1 0.030(2) 0.037(2) 0.030(2) 0.0026(16) 0.0109(17) 0.0003(16)
C2 0.038(2) 0.039(2) 0.047(3) -0.0134(19) 0.014(2) -0.0061(18)
C3 0.038(2) 0.033(2) 0.052(3) -0.0099(18) 0.017(2) 0.0013(17)
C4 0.029(2) 0.040(2) 0.045(2) -0.0112(19) 0.0127(19) -0.0005(17)
C5 0.041(3) 0.068(3) 0.045(3) -0.012(2) 0.006(2) 0.005(2)
C6 0.046(3) 0.109(5) 0.059(4) -0.014(4) 0.001(3) 0.000(3)
C7 0.031(3) 0.120(6) 0.096(6) -0.029(5) 0.006(3) -0.018(3)
C8 0.043(3) 0.076(4) 0.093(5) -0.019(3) 0.030(3) -0.017(3)
C9 0.038(2) 0.045(2) 0.059(3) -0.010(2) 0.022(2) -0.0020(19)
C10 0.064(4) 0.097(5) 0.044(3) 0.011(3) 0.015(3) 0.007(3)
C11 0.105(6) 0.197(11) 0.048(4) 0.004(5) 0.025(4) 0.004(7)
C12 0.109(6) 0.092(5) 0.085(5) 0.027(4) 0.023(5) 0.016(5)
C13 0.051(3) 0.055(3) 0.075(4) 0.012(3) 0.034(3) 0.001(2)
C14 0.093(5) 0.082(4) 0.056(4) -0.003(3) 0.038(3) -0.013(4)
C15 0.112(6) 0.065(4) 0.118(6) 0.028(4) 0.074(5) 0.005(4)
C16 0.029(2) 0.041(2) 0.038(2) -0.0015(17) 0.0102(18) 0.0002(17)
C17 0.034(2) 0.061(3) 0.050(3) 0.004(2) 0.016(2) 0.000(2)
C18 0.040(3) 0.098(5) 0.076(4) 0.016(3) 0.030(3) 0.004(3)
C19 0.031(3) 0.105(5) 0.088(5) 0.021(4) 0.016(3) 0.015(3)
C20 0.044(3) 0.084(4) 0.059(3) 0.020(3) 0.005(3) 0.013(3)
C21 0.037(2) 0.057(3) 0.045(3) 0.007(2) 0.009(2) 0.000(2)
C22 0.049(3) 0.094(5) 0.069(4) 0.029(3) 0.025(3) 0.004(3)
C23 0.102(6) 0.085(5) 0.137(8) 0.037(5) 0.049(6) -0.004(4)
C24 0.078(5) 0.199(10) 0.077(5) 0.048(6) 0.040(4) 0.005(6)
C25 0.053(3) 0.096(5) 0.060(4) 0.031(3) 0.014(3) -0.001(3)
C26 0.114(7) 0.172(9) 0.069(5) 0.005(6) 0.050(5) 0.003(6)
C27 0.084(5) 0.128(7) 0.115(7) 0.073(6) 0.022(5) -0.009(5)
C28 0.061(4) 0.081(4) 0.082(5) -0.026(3) 0.034(3) -0.001(3)
C29 0.160(8) 0.056(4) 0.125(7) -0.017(4) 0.093(6) 0.007(4)
C30 0.194(11) 0.065(5) 0.156(9) -0.024(5) 0.122(9) 0.010(6)
C31 0.121(7) 0.126(7) 0.110(7) -0.069(6) 0.050(6) -0.019(6)

loop_
_atom_type_symbol
_atom_type_description
_atom_type_scat_dispersion_real
_atom_type_scat_dispersion_imag
_atom_type_scat_source
C C 0.0033 0.0016 'International Tables Vol C Tables 4.2.6.8 and 6.1.1.4'
H H 0.0000 0.0000 'International Tables Vol C Tables 4.2.6.8 and 6.1.1.4'
Br Br -0.2901 2.4595 'International Tables Vol C Tables 4.2.6.8 and 6.1.1.4'
N N 0.0061 0.0033 'International Tables Vol C Tables 4.2.6.8 and 6.1.1.4'
Pd Pd -0.9988 1.0072 'International Tables Vol C Tables 4.2.6.8 and 6.1.1.4'

loop_
_geom_angle_atom_site_label_1
_geom_angle_atom_site_label_2
_geom_angle_atom_site_label_3
_geom_angle
_geom_angle_site_symmetry_1
_geom_angle_site_symmetry_3
C1 Pd1 N3 177.61(18) . .
C1 Pd1 Br2 87.06(12) . .
N3 Pd1 Br2 90.96(16) . .
C1 Pd1 Br1 93.02(12) . .
N3 Pd1 Br1 88.99(16) . .
Br2 Pd1 Br1 178.87(3) . .
C1 N1 C3 110.9(3) . .
C1 N1 C4 127.8(3) . .
C3 N1 C4 121.2(3) . .
C1 N2 C2 110.9(3) . .
C1 N2 C16 126.8(3) . .
C2 N2 C16 122.3(3) . .
C28 N3 C29 104.7(6) . .
C28 N3 Pd1 127.0(5) . .
C29 N3 Pd1 128.2(5) . .
C30 N4 C28 107.7(6) . .
C30 N4 C31 127.3(7) . .
C28 N4 C31 124.9(8) . .
N2 C1 N1 104.0(3) . .
N2 C1 Pd1 127.2(3) . .
N1 C1 Pd1 128.7(3) . .
C3 C2 N2 107.4(4) . .
C3 C2 H2 126.3 . .
N2 C2 H2 126.3 . .
C2 C3 N1 106.7(4) . .
C2 C3 H3 126.6 . .
N1 C3 H3 126.6 . .
C9 C4 C5 123.0(4) . .
C9 C4 N1 117.5(4) . .
C5 C4 N1 119.2(4) . .
C6 C5 C4 115.9(6) . .
C6 C5 C10 120.6(6) . .
C4 C5 C10 123.3(5) . .
C7 C6 C5 122.1(6) . .
C7 C6 H6 118.9 . .
C5 C6 H6 118.9 . .
C8 C7 C6 120.3(6) . .
C8 C7 H7 119.8 . .
C6 C7 H7 119.8 . .
C7 C8 C9 121.2(6) . .
C7 C8 H8 119.4 . .
C9 C8 H8 119.4 . .
C4 C9 C8 117.3(5) . .
C4 C9 C13 123.0(4) . .
C8 C9 C13 119.6(5) . .
C5 C10 C11 113.4(7) . .
C5 C10 C12 109.2(6) . .
C11 C10 C12 108.7(6) . .
C5 C10 H10 108.5 . .
C11 C10 H10 108.5 . .
C12 C10 H10 108.5 . .
C10 C11 H11A 109.5 . .
C10 C11 H11B 109.5 . .
H11A C11 H11B 109.5 . .
C10 C11 H11C 109.5 . .
H11A C11 H11C 109.5 . .
H11B C11 H11C 109.5 . .
C10 C12 H12A 109.5 . .
C10 C12 H12B 109.5 . .
H12A C12 H12B 109.5 . .
C10 C12 H12C 109.5 . .
H12A C12 H12C 109.5 . .
H12B C12 H12C 109.5 . .
C14 C13 C9 110.1(5) . .
C14 C13 C15 110.8(5) . .
C9 C13 C15 113.0(5) . .
C14 C13 H13 107.6 . .
C9 C13 H13 107.6 . .
C15 C13 H13 107.6 . .
C13 C14 H14A 109.5 . .
C13 C14 H14B 109.5 . .
H14A C14 H14B 109.5 . .
C13 C14 H14C 109.5 . .
H14A C14 H14C 109.5 . .
H14B C14 H14C 109.5 . .
C13 C15 H15A 109.5 . .
C13 C15 H15B 109.5 . .
H15A C15 H15B 109.5 . .
C13 C15 H15C 109.5 . .
H15A C15 H15C 109.5 . .
H15B C15 H15C 109.5 . .
C17 C16 C21 122.6(4) . .
C17 C16 N2 118.8(4) . .
C21 C16 N2 118.5(4) . .
C16 C17 C18 116.8(5) . .
C16 C17 C22 123.2(4) . .
C18 C17 C22 119.9(5) . .
C19 C18 C17 121.3(5) . .
C19 C18 H18 119.3 . .
C17 C18 H18 119.3 . .
C18 C19 C20 120.8(5) . .
C18 C19 H19 119.6 . .
C20 C19 H19 119.6 . .
C19 C20 C21 121.1(5) . .
C19 C20 H20 119.5 . .
C21 C20 H20 119.5 . .
C20 C21 C16 117.3(5) . .
C20 C21 C25 119.9(5) . .
C16 C21 C25 122.6(4) . .
C17 C22 C23 110.5(6) . .
C17 C22 C24 113.7(6) . .
C23 C22 C24 109.3(7) . .
C17 C22 H22 107.7 . .
C23 C22 H22 107.7 . .
C24 C22 H22 107.7 . .
C22 C23 H23A 109.5 . .
C22 C23 H23B 109.5 . .
H23A C23 H23B 109.5 . .
C22 C23 H23C 109.5 . .
H23A C23 H23C 109.5 . .
H23B C23 H23C 109.5 . .
C22 C24 H24A 109.5 . .
C22 C24 H24B 109.5 . .
H24A C24 H24B 109.5 . .
C22 C24 H24C 109.5 . .
H24A C24 H24C 109.5 . .
H24B C24 H24C 109.5 . .
C26 C25 C21 109.6(6) . .
C26 C25 C27 110.0(7) . .
C21 C25 C27 113.0(6) . .
C26 C25 H25 108.0 . .
C21 C25 H25 108.0 . .
C27 C25 H25 108.0 . .
C25 C26 H26A 109.5 . .
C25 C26 H26B 109.5 . .
H26A C26 H26B 109.5 . .
C25 C26 H26C 109.5 . .
H26A C26 H26C 109.5 . .
H26B C26 H26C 109.5 . .
C25 C27 H27A 109.5 . .
C25 C27 H27B 109.5 . .
H27A C27 H27B 109.5 . .
C25 C27 H27C 109.5 . .
H27A C27 H27C 109.5 . .
H27B C27 H27C 109.5 . .
N3 C28 N4 111.0(7) . .
N3 C28 H28 124.5 . .
N4 C28 H28 124.5 . .
C30 C29 N3 109.6(9) . .
C30 C29 H29 125.2 . .
N3 C29 H29 125.2 . .
N4 C30 C29 106.9(8) . .
N4 C30 H30 126.5 . .
C29 C30 H30 126.5 . .
N4 C31 H31A 109.5 . .
N4 C31 H31B 109.5 . .
H31A C31 H31B 109.5 . .
N4 C31 H31C 109.5 . .
H31A C31 H31C 109.5 . .
H31B C31 H31C 109.5 . .

loop_
_geom_bond_atom_site_label_1
_geom_bond_atom_site_label_2
_geom_bond_distance
_geom_bond_site_symmetry_2
Pd1 C1 1.967(4) .
Pd1 N3 2.096(4) .
Pd1 Br2 2.4116(8) .
Pd1 Br1 2.4383(8) .
N1 C1 1.358(5) .
N1 C3 1.383(5) .
N1 C4 1.453(5) .
N2 C1 1.352(5) .
N2 C2 1.379(6) .
N2 C16 1.452(5) .
N3 C28 1.299(8) .
N3 C29 1.369(9) .
N4 C30 1.309(12) .
N4 C28 1.353(8) .
N4 C31 1.440(10) .
C2 C3 1.325(6) .
C2 H2 0.9300 .
C3 H3 0.9300 .
C4 C9 1.387(7) .
C4 C5 1.398(7) .
C5 C6 1.393(8) .
C5 C10 1.490(9) .
C6 C7 1.363(11) .
C6 H6 0.9300 .
C7 C8 1.357(10) .
C7 H7 0.9300 .
C8 C9 1.390(7) .
C8 H8 0.9300 .
C9 C13 1.525(8) .
C10 C11 1.530(9) .
C10 C12 1.533(11) .
C10 H10 0.9800 .
C11 H11A 0.9600 .
C11 H11B 0.9600 .
C11 H11C 0.9600 .
C12 H12A 0.9600 .
C12 H12B 0.9600 .
C12 H12C 0.9600 .
C13 C14 1.506(9) .
C13 C15 1.524(8) .
C13 H13 0.9800 .
C14 H14A 0.9600 .
C14 H14B 0.9600 .
C14 H14C 0.9600 .
C15 H15A 0.9600 .
C15 H15B 0.9600 .
C15 H15C 0.9600 .
C16 C17 1.393(7) .
C16 C21 1.401(7) .
C17 C18 1.396(7) .
C17 C22 1.507(8) .
C18 C19 1.361(9) .
C18 H18 0.9300 .
C19 C20 1.364(9) .
C19 H19 0.9300 .
C20 C21 1.385(7) .
C20 H20 0.9300 .
C21 C25 1.520(8) .
C22 C23 1.512(11) .
C22 C24 1.522(10) .
C22 H22 0.9800 .
C23 H23A 0.9600 .
C23 H23B 0.9600 .
C23 H23C 0.9600 .
C24 H24A 0.9600 .
C24 H24B 0.9600 .
C24 H24C 0.9600 .
C25 C26 1.518(12) .
C25 C27 1.518(10) .
C25 H25 0.9800 .
C26 H26A 0.9600 .
C26 H26B 0.9600 .
C26 H26C 0.9600 .
C27 H27A 0.9600 .
C27 H27B 0.9600 .
C27 H27C 0.9600 .
C28 H28 0.9300 .
C29 C30 1.345(11) .
C29 H29 0.9300 .
C30 H30 0.9300 .
C31 H31A 0.9600 .
C31 H31B 0.9600 .
C31 H31C 0.9600 .

loop_
_geom_torsion_atom_site_label_1
_geom_torsion_atom_site_label_2
_geom_torsion_atom_site_label_3
_geom_torsion_atom_site_label_4
_geom_torsion
_geom_torsion_site_symmetry_1
_geom_torsion_site_symmetry_2
_geom_torsion_site_symmetry_3
_geom_torsion_site_symmetry_4
C1 Pd1 N3 C28 -54(5) . . . .
Br2 Pd1 N3 C28 -20.6(5) . . . .
Br1 Pd1 N3 C28 158.3(5) . . . .
C1 Pd1 N3 C29 123(4) . . . .
Br2 Pd1 N3 C29 156.7(6) . . . .
Br1 Pd1 N3 C29 -24.4(6) . . . .
C2 N2 C1 N1 -1.8(5) . . . .
C16 N2 C1 N1 175.7(4) . . . .
C2 N2 C1 Pd1 174.1(3) . . . .
C16 N2 C1 Pd1 -8.5(6) . . . .
C3 N1 C1 N2 2.0(5) . . . .
C4 N1 C1 N2 -174.0(4) . . . .
C3 N1 C1 Pd1 -173.7(3) . . . .
C4 N1 C1 Pd1 10.2(6) . . . .
N3 Pd1 C1 N2 -53(5) . . . .
Br2 Pd1 C1 N2 -87.2(4) . . . .
Br1 Pd1 C1 N2 93.9(4) . . . .
N3 Pd1 C1 N1 121(4) . . . .
Br2 Pd1 C1 N1 87.6(4) . . . .
Br1 Pd1 C1 N1 -91.3(4) . . . .
C1 N2 C2 C3 0.9(5) . . . .
C16 N2 C2 C3 -176.7(4) . . . .
N2 C2 C3 N1 0.4(5) . . . .
C1 N1 C3 C2 -1.5(5) . . . .
C4 N1 C3 C2 174.8(4) . . . .
C1 N1 C4 C9 87.9(5) . . . .
C3 N1 C4 C9 -87.8(5) . . . .
C1 N1 C4 C5 -97.7(5) . . . .
C3 N1 C4 C5 86.6(5) . . . .
C9 C4 C5 C6 -3.8(8) . . . .
N1 C4 C5 C6 -177.8(5) . . . .
C9 C4 C5 C10 170.7(5) . . . .
N1 C4 C5 C10 -3.3(8) . . . .
C4 C5 C6 C7 2.0(10) . . . .
C10 C5 C6 C7 -172.6(7) . . . .
C5 C6 C7 C8 -0.4(12) . . . .
C6 C7 C8 C9 0.3(11) . . . .
C5 C4 C9 C8 3.8(7) . . . .
N1 C4 C9 C8 177.9(4) . . . .
C5 C4 C9 C13 -171.7(5) . . . .
N1 C4 C9 C13 2.4(7) . . . .
C7 C8 C9 C4 -2.0(9) . . . .
C7 C8 C9 C13 173.7(6) . . . .
C6 C5 C10 C11 -47.0(9) . . . .
C4 C5 C10 C11 138.8(6) . . . .
C6 C5 C10 C12 74.4(7) . . . .
C4 C5 C10 C12 -99.8(7) . . . .
C4 C9 C13 C14 89.0(6) . . . .
C8 C9 C13 C14 -86.4(6) . . . .
C4 C9 C13 C15 -146.5(5) . . . .
C8 C9 C13 C15 38.1(7) . . . .
C1 N2 C16 C17 99.5(5) . . . .
C2 N2 C16 C17 -83.3(6) . . . .
C1 N2 C16 C21 -84.5(6) . . . .
C2 N2 C16 C21 92.7(5) . . . .
C21 C16 C17 C18 2.4(8) . . . .
N2 C16 C17 C18 178.2(5) . . . .
C21 C16 C17 C22 -172.3(5) . . . .
N2 C16 C17 C22 3.5(8) . . . .
C16 C17 C18 C19 0.6(10) . . . .
C22 C17 C18 C19 175.6(7) . . . .
C17 C18 C19 C20 -2.6(12) . . . .
C18 C19 C20 C21 1.4(11) . . . .
C19 C20 C21 C16 1.5(9) . . . .
C19 C20 C21 C25 -173.8(7) . . . .
C17 C16 C21 C20 -3.5(8) . . . .
N2 C16 C21 C20 -179.3(5) . . . .
C17 C16 C21 C25 171.7(5) . . . .
N2 C16 C21 C25 -4.1(8) . . . .
C16 C17 C22 C23 96.0(7) . . . .
C18 C17 C22 C23 -78.6(8) . . . .
C16 C17 C22 C24 -140.7(6) . . . .
C18 C17 C22 C24 44.7(9) . . . .
C20 C21 C25 C26 88.3(7) . . . .
C16 C21 C25 C26 -86.7(7) . . . .
C20 C21 C25 C27 -34.7(9) . . . .
C16 C21 C25 C27 150.3(6) . . . .
C29 N3 C28 N4 0.2(8) . . . .
Pd1 N3 C28 N4 178.0(4) . . . .
C30 N4 C28 N3 -0.5(9) . . . .
C31 N4 C28 N3 -178.7(6) . . . .
C28 N3 C29 C30 0.2(9) . . . .
Pd1 N3 C29 C30 -177.6(6) . . . .
C28 N4 C30 C29 0.6(11) . . . .
C31 N4 C30 C29 178.7(8) . . . .
N3 C29 C30 N4 -0.5(11) . . . .

loop_
_platon_squeeze_void_nr
_platon_squeeze_void_average_x
_platon_squeeze_void_average_y
_platon_squeeze_void_average_z
_platon_squeeze_void_volume
_platon_squeeze_void_count_electrons
_platon_squeeze_void_content
1 0.283 0.062 0.338 8 0 ' '
2 0.283 0.437 0.839 8 0 ' '
3 0.500 0.000 1.000 206 45 ' '
4 0.500 0.500 0.500 206 45 ' '
5 0.500 0.000 0.500 16 0 ' '
6 0.500 0.500 1.000 16 0 ' '
7 0.717 0.562 0.161 8 0 ' '
8 0.716 0.937 0.661 8 0 ' '
